data_4034776
loop_
_publ_author_name
'Potuganti, Gal Reddy'
'Indukuri, Divakar Reddy'
'Nanubolu, Jagadeesh Babu'
'Alla, Manjula'

_publ_section_title
;
 Copper-Catalyzed Domino Addition, Hydroamination, and Cyclization: A
 Multicomponent Approach to Spiro Oxazolidinone Derivatives.
;
_journal_issue 24
_journal_name_full 'The Journal of organic chemistry'
_journal_page_first 15186
_journal_page_last 15194
_journal_paper_doi 10.1021/acs.joc.8b02461
_journal_volume 83
_journal_year 2018
_chemical_formula_moiety 'C21 H20 Cl N O2'
_chemical_formula_sum 'C21 H20 Cl N O2'
_chemical_formula_weight 353.83
_chemical_name_systematic (Z)-4-benzylidene-3-(4-chlorophenyl)-1-oxa-3-azaspiro[4.5]decan-2-one'
_space_group_crystal_system monoclinic
_space_group_IT_number 15
_space_group_name_Hall '-C 2yc'
_space_group_name_H-M_alt 'C 1 2/c 1'
_atom_sites_solution_hydrogens geom
_audit_creation_method SHELXL-2018/3
_cell_angle_alpha 90
_cell_angle_beta 104.589(4)
_cell_angle_gamma 90
_cell_formula_units_Z 8
_cell_length_a 27.583(2)
_cell_length_b 13.6001(10)
_cell_length_c 10.2013(10)
_cell_measurement_reflns_used 5607
_cell_measurement_temperature 293(2)
_cell_measurement_theta_max 23.8505
_cell_measurement_theta_min 2.7355
_cell_volume 3703.4(5)
_computing_cell_refinement '<i>SAINT</i> (Bruker, 2016)'
_computing_data_collection '<i>APEX3</i> (Bruker, 2016)'
_computing_data_reduction 'Bruker SAINT'
_computing_structure_refinement 'SHELXL-2018/3 (Sheldrick, 2018)'
_computing_structure_solution 'SHELXT 2014/5 (Sheldrick, 2014)'
_diffrn_ambient_temperature 293(2)
_diffrn_measured_fraction_theta_full 0.999
_diffrn_measured_fraction_theta_max 0.999
_diffrn_measurement_device_type 'Bruker D8 QUEST PHOTON-100'
_diffrn_measurement_method '\w and \f'
_diffrn_radiation_type MoK\a
_diffrn_radiation_wavelength 0.71073
_diffrn_reflns_av_R_equivalents 0.0611
_diffrn_reflns_av_unetI/netI 0.0393
_diffrn_reflns_Laue_measured_fraction_full 0.999
_diffrn_reflns_Laue_measured_fraction_max 0.999
_diffrn_reflns_limit_h_max 32
_diffrn_reflns_limit_h_min -32
_diffrn_reflns_limit_k_max 16
_diffrn_reflns_limit_k_min -16
_diffrn_reflns_limit_l_max 11
_diffrn_reflns_limit_l_min -12
_diffrn_reflns_number 21907
_diffrn_reflns_point_group_measured_fraction_full 0.999
_diffrn_reflns_point_group_measured_fraction_max 0.999
_diffrn_reflns_theta_full 24.990
_diffrn_reflns_theta_max 24.990
_diffrn_reflns_theta_min 2.508
_diffrn_source Microfocus
_exptl_absorpt_coefficient_mu 0.220
_exptl_absorpt_correction_T_max 0.7461
_exptl_absorpt_correction_T_min 0.6861
_exptl_absorpt_correction_type multi-scan
_exptl_absorpt_process_details 'SADABS 2014/5'
_exptl_crystal_density_diffrn 1.269
_exptl_crystal_description BLOCK
_exptl_crystal_F_000 1488
_exptl_crystal_size_max 0.400
_exptl_crystal_size_mid 0.360
_exptl_crystal_size_min 0.320
_refine_diff_density_max 0.155
_refine_diff_density_min -0.283
_refine_diff_density_rms 0.053
_refine_ls_extinction_method none
_refine_ls_goodness_of_fit_ref 1.066
_refine_ls_hydrogen_treatment constr
_refine_ls_matrix_type full
_refine_ls_number_parameters 290
_refine_ls_number_reflns 3261
_refine_ls_number_restraints 240
_refine_ls_restrained_S_all 1.060
_refine_ls_R_factor_all 0.0921
_refine_ls_R_factor_gt 0.0550
_refine_ls_shift/su_max 0.000
_refine_ls_shift/su_mean 0.000
_refine_ls_structure_factor_coef Fsqd
_refine_ls_weighting_details 'w=1/[\s^2^(Fo^2^)+(0.1000P)^2^] where P=(Fo^2^+2Fc^2^)/3'
_refine_ls_weighting_scheme calc
_refine_ls_wR_factor_gt 0.1412
_refine_ls_wR_factor_ref 0.1641
_reflns_Friedel_coverage 0.000
_reflns_number_gt 2199
_reflns_number_total 3261
_reflns_threshold_expression 'I > 2\s(I)'
_cod_data_source_file jo8b02461_si_003.cif
_cod_data_source_block KA471_0m
_cod_original_cell_volume 3703.5(5)
_cod_original_sg_symbol_H-M 'C 2/c'
_cod_database_code 4034776
_shelx_shelxl_version_number 2018/3
_shelx_space_group_comment
;
The symmetry employed for this shelxl refinement is uniquely defined
by the following loop, which should always be used as a source of
symmetry information in preference to the above space-group names.
They are only intended as comments.
;
_shelx_estimated_absorpt_t_min 0.917
_shelx_estimated_absorpt_t_max 0.933

loop_
_space_group_symop_operation_xyz
'x, y, z'
'-x, y, -z+1/2'
'x+1/2, y+1/2, z'
'-x+1/2, y+1/2, -z+1/2'
'-x, -y, -z'
'x, -y, z-1/2'
'-x+1/2, -y+1/2, -z'
'x+1/2, -y+1/2, z-1/2'

loop_
_atom_site_label
_atom_site_type_symbol
_atom_site_fract_x
_atom_site_fract_y
_atom_site_fract_z
_atom_site_U_iso_or_equiv
_atom_site_adp_type
_atom_site_occupancy
_atom_site_site_symmetry_order
_atom_site_calc_flag
_atom_site_refinement_flags_posn
_atom_site_refinement_flags_adp
_atom_site_refinement_flags_occupancy
_atom_site_disorder_assembly
_atom_site_disorder_group
C7 C 0.71564(8) 0.40463(16) 0.6886(2) 0.0429(6) Uani 1 1 d . . . . .
C8 C 0.69351(8) 0.49227(16) 0.6746(3) 0.0494(6) Uani 1 1 d . . . . .
H8 H 0.712899 0.542262 0.723759 0.059 Uiso 1 1 calc R U . . .
C9 C 0.64405(9) 0.52400(16) 0.5955(3) 0.0508(6) Uani 1 1 d . . . . .
C10 C 0.61896(11) 0.4816(2) 0.4744(3) 0.0721(9) Uani 1 1 d . . . . .
H10 H 0.634166 0.431086 0.437857 0.087 Uiso 1 1 calc R U . . .
C11 C 0.57170(12) 0.5129(2) 0.4068(4) 0.0939(12) Uani 1 1 d . . . . .
H11 H 0.555095 0.482722 0.326177 0.113 Uiso 1 1 calc R U . . .
C12 C 0.54922(12) 0.5880(3) 0.4581(5) 0.1017(13) Uani 1 1 d . . . . .
H12 H 0.516885 0.607552 0.414279 0.122 Uiso 1 1 calc R U . . .
C13 C 0.57419(14) 0.6340(3) 0.5729(5) 0.1043(13) Uani 1 1 d . . . . .
H13 H 0.559291 0.686415 0.606403 0.125 Uiso 1 1 calc R U . . .
C14 C 0.62155(11) 0.6037(2) 0.6407(3) 0.0760(9) Uani 1 1 d . . . . .
H14 H 0.638655 0.637235 0.717905 0.091 Uiso 1 1 calc R U . . .
C15 C 0.73710(8) 0.24586(17) 0.6505(3) 0.0471(6) Uani 1 1 d . . . . .
C16 C 0.76844(8) 0.38472(15) 0.7736(2) 0.0436(6) Uani 1 1 d . . . . .
C17 C 0.76970(8) 0.37611(18) 0.9228(2) 0.0511(6) Uani 1 1 d . . . . .
H17A H 0.745841 0.326479 0.934163 0.061 Uiso 1 1 calc R U . . .
H17B H 0.759633 0.438300 0.954292 0.061 Uiso 1 1 calc R U . . .
C18 C 0.82157(9) 0.3487(2) 1.0084(3) 0.0657(8) Uani 1 1 d . . . . .
H18A H 0.821539 0.349480 1.103436 0.079 Uiso 1 1 calc R U . . .
H18B H 0.829900 0.282706 0.985499 0.079 Uiso 1 1 calc R U . . .
C19 C 0.86073(9) 0.4202(2) 0.9846(3) 0.0713(9) Uani 1 1 d . . . . .
H19A H 0.854429 0.484842 1.016978 0.086 Uiso 1 1 calc R U . . .
H19B H 0.893617 0.399065 1.035927 0.086 Uiso 1 1 calc R U . . .
C21 C 0.80806(8) 0.45410(18) 0.7500(3) 0.0551(7) Uani 1 1 d . . . . .
H21A H 0.800055 0.520562 0.771979 0.066 Uiso 1 1 calc R U . . .
H21B H 0.808084 0.452640 0.654939 0.066 Uiso 1 1 calc R U . . .
C20 C 0.86020(9) 0.4268(2) 0.8358(3) 0.0644(8) Uani 1 1 d . . . . .
H20A H 0.870164 0.364074 0.805650 0.077 Uiso 1 1 calc R U . . .
H20B H 0.884169 0.476004 0.823696 0.077 Uiso 1 1 calc R U . . .
N1 N 0.69813(6) 0.31276(13) 0.6317(2) 0.0450(5) Uani 1 1 d . . . . .
O1 O 0.73538(6) 0.16307(12) 0.60840(19) 0.0621(5) Uani 1 1 d . . . . .
O2 O 0.77914(5) 0.28721(11) 0.72444(17) 0.0519(5) Uani 1 1 d . . . . .
C1 C 0.5554(5) 0.1961(11) 0.5764(17) 0.061(2) Uani 0.52(2) 1 d . U P A 1
C2 C 0.5822(5) 0.1718(10) 0.4817(15) 0.062(2) Uani 0.52(2) 1 d . U P A 1
H2 H 0.568676 0.129674 0.409952 0.074 Uiso 0.52(2) 1 calc R U P A 1
C3 C 0.6303(8) 0.2129(11) 0.4978(17) 0.056(2) Uani 0.52(2) 1 d . U P A 1
H3 H 0.648972 0.196365 0.436909 0.067 Uiso 0.52(2) 1 calc R U P A 1
C4 C 0.6503(9) 0.278(3) 0.603(4) 0.047(2) Uani 0.52(2) 1 d . U P A 1
C5 C 0.6218(7) 0.2988(17) 0.695(3) 0.049(2) Uani 0.52(2) 1 d . U P A 1
H5 H 0.634671 0.341980 0.765855 0.059 Uiso 0.52(2) 1 calc R U P A 1
C6 C 0.5749(5) 0.2575(10) 0.6840(15) 0.057(2) Uani 0.52(2) 1 d . U P A 1
H6 H 0.557006 0.271007 0.748013 0.069 Uiso 0.52(2) 1 calc R U P A 1
Cl1 Cl 0.4985(4) 0.1368(8) 0.5564(16) 0.110(2) Uani 0.52(2) 1 d . U P A 1
C1D C 0.5535(6) 0.1922(11) 0.5297(17) 0.062(2) Uani 0.48(2) 1 d . U P A 2
C2D C 0.5843(5) 0.1865(11) 0.4425(17) 0.061(2) Uani 0.48(2) 1 d . U P A 2
H2D H 0.573511 0.152910 0.360846 0.074 Uiso 0.48(2) 1 calc R U P A 2
C3D C 0.6295(8) 0.2289(12) 0.4745(19) 0.056(2) Uani 0.48(2) 1 d . U P A 2
H3D H 0.649962 0.227152 0.414526 0.067 Uiso 0.48(2) 1 calc R U P A 2
C4D C 0.6456(9) 0.276(3) 0.600(4) 0.046(2) Uani 0.48(2) 1 d . U P A 2
C5D C 0.6151(8) 0.2888(18) 0.685(3) 0.051(2) Uani 0.48(2) 1 d . U P A 2
H5D H 0.625344 0.325133 0.764235 0.061 Uiso 0.48(2) 1 calc R U P A 2
C6D C 0.5681(6) 0.2455(12) 0.6481(16) 0.057(2) Uani 0.48(2) 1 d . U P A 2
H6D H 0.546256 0.252404 0.703696 0.069 Uiso 0.48(2) 1 calc R U P A 2
Cl1D Cl 0.4947(3) 0.1373(8) 0.4963(17) 0.108(2) Uani 0.48(2) 1 d . U P A 2

loop_
_atom_site_aniso_label
_atom_site_aniso_U_11
_atom_site_aniso_U_22
_atom_site_aniso_U_33
_atom_site_aniso_U_23
_atom_site_aniso_U_13
_atom_site_aniso_U_12
C7 0.0402(12) 0.0429(13) 0.0461(14) 0.0030(10) 0.0119(10) 0.0011(10)
C8 0.0471(13) 0.0391(12) 0.0590(16) 0.0014(11) 0.0081(11) 0.0006(10)
C9 0.0490(13) 0.0373(12) 0.0651(17) 0.0106(12) 0.0129(12) 0.0038(10)
C10 0.0747(19) 0.0549(16) 0.076(2) 0.0068(15) -0.0020(16) 0.0141(14)
C11 0.081(2) 0.079(2) 0.099(3) 0.024(2) -0.019(2) 0.0054(18)
C12 0.0538(19) 0.116(3) 0.127(3) 0.043(3) 0.007(2) 0.027(2)
C13 0.096(3) 0.101(3) 0.118(3) 0.023(2) 0.031(2) 0.060(2)
C14 0.080(2) 0.0595(17) 0.087(2) 0.0061(15) 0.0172(16) 0.0255(15)
C15 0.0419(13) 0.0432(13) 0.0560(16) 0.0012(12) 0.0123(11) 0.0045(10)
C16 0.0391(11) 0.0416(12) 0.0502(15) 0.0011(11) 0.0115(10) 0.0045(9)
C17 0.0441(13) 0.0555(14) 0.0552(17) 0.0048(12) 0.0154(11) 0.0016(11)
C18 0.0583(16) 0.0822(19) 0.0519(17) 0.0024(14) 0.0055(13) 0.0143(14)
C19 0.0371(13) 0.102(2) 0.071(2) -0.0174(17) 0.0050(12) 0.0067(14)
C21 0.0460(13) 0.0550(14) 0.0683(17) 0.0033(13) 0.0223(12) -0.0001(11)
C20 0.0409(13) 0.0801(19) 0.075(2) -0.0097(15) 0.0201(12) -0.0027(12)
N1 0.0356(10) 0.0401(10) 0.0585(13) -0.0003(9) 0.0107(8) 0.0040(8)
O1 0.0542(10) 0.0429(10) 0.0858(14) -0.0090(9) 0.0114(9) 0.0082(8)
O2 0.0391(8) 0.0491(9) 0.0639(11) -0.0025(8) 0.0064(8) 0.0106(7)
C1 0.038(3) 0.051(3) 0.090(5) -0.012(4) 0.012(4) 0.000(2)
C2 0.052(3) 0.052(4) 0.078(5) -0.016(4) 0.008(4) -0.004(3)
C3 0.048(3) 0.050(4) 0.068(5) -0.008(3) 0.013(4) 0.009(3)
C4 0.039(4) 0.040(3) 0.058(3) 0.003(3) 0.008(4) 0.011(4)
C5 0.040(4) 0.046(4) 0.062(4) 0.001(3) 0.012(3) 0.002(3)
C6 0.042(3) 0.055(4) 0.073(5) -0.009(3) 0.012(3) 0.000(3)
Cl1 0.0542(19) 0.0811(18) 0.193(6) -0.027(4) 0.029(3) -0.0187(13)
C1D 0.042(3) 0.051(3) 0.091(5) -0.012(4) 0.016(4) 0.004(2)
C2D 0.049(3) 0.055(4) 0.078(5) -0.007(4) 0.012(3) 0.002(3)
C3D 0.050(3) 0.050(4) 0.066(4) -0.001(3) 0.013(3) 0.000(3)
C4D 0.031(4) 0.043(3) 0.063(4) 0.004(3) 0.013(3) -0.001(3)
C5D 0.040(4) 0.051(4) 0.062(4) 0.002(3) 0.016(4) 0.002(3)
C6D 0.040(4) 0.058(4) 0.078(5) -0.004(4) 0.024(4) 0.000(3)
Cl1D 0.0441(14) 0.0781(18) 0.197(7) -0.013(4) 0.022(3) -0.0136(11)

loop_
_atom_type_symbol
_atom_type_description
_atom_type_scat_dispersion_real
_atom_type_scat_dispersion_imag
_atom_type_scat_source
C C 0.0033 0.0016 'International Tables Vol C Tables 4.2.6.8 and 6.1.1.4'
H H 0.0000 0.0000 'International Tables Vol C Tables 4.2.6.8 and 6.1.1.4'
N N 0.0061 0.0033 'International Tables Vol C Tables 4.2.6.8 and 6.1.1.4'
O O 0.0106 0.0060 'International Tables Vol C Tables 4.2.6.8 and 6.1.1.4'
Cl Cl 0.1484 0.1585 'International Tables Vol C Tables 4.2.6.8 and 6.1.1.4'

loop_
_geom_angle_atom_site_label_1
_geom_angle_atom_site_label_2
_geom_angle_atom_site_label_3
_geom_angle
C8 C7 N1 130.5(2)
C8 C7 C16 124.7(2)
N1 C7 C16 104.87(18)
C7 C8 C9 131.4(2)
C7 C8 H8 114.3
C9 C8 H8 114.3
C10 C9 C14 117.3(2)
C10 C9 C8 123.9(2)
C14 C9 C8 118.7(2)
C11 C10 C9 121.0(3)
C11 C10 H10 119.5
C9 C10 H10 119.5
C12 C11 C10 120.2(3)
C12 C11 H11 119.9
C10 C11 H11 119.9
C13 C12 C11 119.7(3)
C13 C12 H12 120.1
C11 C12 H12 120.1
C12 C13 C14 120.5(3)
C12 C13 H13 119.8
C14 C13 H13 119.8
C13 C14 C9 121.0(3)
C13 C14 H14 119.5
C9 C14 H14 119.5
O1 C15 O2 123.1(2)
O1 C15 N1 127.4(2)
O2 C15 N1 109.52(19)
O2 C16 C21 107.06(18)
O2 C16 C17 108.40(18)
C21 C16 C17 111.94(19)
O2 C16 C7 102.20(16)
C21 C16 C7 115.21(19)
C17 C16 C7 111.27(19)
C16 C17 C18 112.0(2)
C16 C17 H17A 109.2
C18 C17 H17A 109.2
C16 C17 H17B 109.2
C18 C17 H17B 109.2
H17A C17 H17B 107.9
C19 C18 C17 110.8(2)
C19 C18 H18A 109.5
C17 C18 H18A 109.5
C19 C18 H18B 109.5
C17 C18 H18B 109.5
H18A C18 H18B 108.1
C20 C19 C18 111.7(2)
C20 C19 H19A 109.3
C18 C19 H19A 109.3
C20 C19 H19B 109.3
C18 C19 H19B 109.3
H19A C19 H19B 107.9
C16 C21 C20 111.8(2)
C16 C21 H21A 109.3
C20 C21 H21A 109.3
C16 C21 H21B 109.3
C20 C21 H21B 109.3
H21A C21 H21B 107.9
C19 C20 C21 111.0(2)
C19 C20 H20A 109.4
C21 C20 H20A 109.4
C19 C20 H20B 109.4
C21 C20 H20B 109.4
H20A C20 H20B 108.0
C4 N1 C15 118.5(14)
C4 N1 C7 127.5(15)
C15 N1 C7 110.60(17)
C15 N1 C4D 119.3(15)
C7 N1 C4D 126.7(15)
C15 O2 C16 110.54(16)
C6 C1 C2 121.9(11)
C6 C1 Cl1 122.5(10)
C2 C1 Cl1 115.5(10)
C1 C2 C3 118.1(11)
C1 C2 H2 120.9
C3 C2 H2 120.9
C4 C3 C2 121.3(18)
C4 C3 H3 119.4
C2 C3 H3 119.4
N1 C4 C5 118(2)
N1 C4 C3 124(3)
C5 C4 C3 118(2)
C6 C5 C4 122.3(17)
C6 C5 H5 118.8
C4 C5 H5 118.8
C1 C6 C5 118.5(13)
C1 C6 H6 120.7
C5 C6 H6 120.7
C2D C1D C6D 120.3(12)
C2D C1D Cl1D 122.9(9)
C6D C1D Cl1D 116.7(10)
C3D C2D C1D 120.4(12)
C3D C2D H2D 119.8
C1D C2D H2D 119.8
C2D C3D C4D 119(2)
C2D C3D H3D 120.7
C4D C3D H3D 120.7
C5D C4D C3D 122(2)
C5D C4D N1 123(3)
C3D C4D N1 114(3)
C4D C5D C6D 117.4(19)
C4D C5D H5D 121.3
C6D C5D H5D 121.3
C1D C6D C5D 120.4(14)
C1D C6D H6D 119.8
C5D C6D H6D 119.8

loop_
_geom_bond_atom_site_label_1
_geom_bond_atom_site_label_2
_geom_bond_distance
C7 C8 1.330(3)
C7 N1 1.411(3)
C7 C16 1.520(3)
C8 C9 1.464(3)
C8 H8 0.9300
C9 C10 1.381(4)
C9 C14 1.384(4)
C10 C11 1.380(4)
C10 H10 0.9300
C11 C12 1.366(5)
C11 H11 0.9300
C12 C13 1.353(5)
C12 H12 0.9300
C13 C14 1.378(4)
C13 H13 0.9300
C14 H14 0.9300
C15 O1 1.202(3)
C15 O2 1.338(3)
C15 N1 1.384(3)
C16 O2 1.474(3)
C16 C21 1.508(3)
C16 C17 1.518(3)
C17 C18 1.523(3)
C17 H17A 0.9700
C17 H17B 0.9700
C18 C19 1.517(4)
C18 H18A 0.9700
C18 H18B 0.9700
C19 C20 1.517(4)
C19 H19A 0.9700
C19 H19B 0.9700
C21 C20 1.529(3)
C21 H21A 0.9700
C21 H21B 0.9700
C20 H20A 0.9700
C20 H20B 0.9700
N1 C4 1.36(2)
N1 C4D 1.49(2)
C1 C6 1.376(13)
C1 C2 1.395(15)
C1 Cl1 1.730(15)
C2 C3 1.41(2)
C2 H2 0.9300
C3 C4 1.39(4)
C3 H3 0.9300
C4 C5 1.39(4)
C5 C6 1.390(18)
C5 H5 0.9300
C6 H6 0.9300
C1D C2D 1.378(16)
C1D C6D 1.378(13)
C1D Cl1D 1.738(16)
C2D C3D 1.34(2)
C2D H2D 0.9300
C3D C4D 1.40(4)
C3D H3D 0.9300
C4D C5D 1.36(4)
C5D C6D 1.387(18)
C5D H5D 0.9300
C6D H6D 0.9300

loop_
_geom_torsion_atom_site_label_1
_geom_torsion_atom_site_label_2
_geom_torsion_atom_site_label_3
_geom_torsion_atom_site_label_4
_geom_torsion
N1 C7 C8 C9 -0.6(5)
C16 C7 C8 C9 178.5(2)
C7 C8 C9 C10 -30.9(4)
C7 C8 C9 C14 151.8(3)
C14 C9 C10 C11 -4.7(4)
C8 C9 C10 C11 177.9(3)
C9 C10 C11 C12 1.1(5)
C10 C11 C12 C13 2.3(6)
C11 C12 C13 C14 -1.9(6)
C12 C13 C14 C9 -2.0(6)
C10 C9 C14 C13 5.2(4)
C8 C9 C14 C13 -177.4(3)
C8 C7 C16 O2 -164.7(2)
N1 C7 C16 O2 14.6(2)
C8 C7 C16 C21 -49.0(3)
N1 C7 C16 C21 130.3(2)
C8 C7 C16 C17 79.8(3)
N1 C7 C16 C17 -100.9(2)
O2 C16 C17 C18 64.2(2)
C21 C16 C17 C18 -53.7(3)
C7 C16 C17 C18 175.8(2)
C16 C17 C18 C19 54.3(3)
C17 C18 C19 C20 -55.6(3)
O2 C16 C21 C20 -65.2(3)
C17 C16 C21 C20 53.5(3)
C7 C16 C21 C20 -178.0(2)
C18 C19 C20 C21 55.6(3)
C16 C21 C20 C19 -54.4(3)
O1 C15 N1 C4 23.5(19)
O2 C15 N1 C4 -156.9(19)
O1 C15 N1 C7 -175.9(3)
O2 C15 N1 C7 3.8(3)
O1 C15 N1 C4D 23(2)
O2 C15 N1 C4D -157.0(19)
C8 C7 N1 C4 -34(2)
C16 C7 N1 C4 147(2)
C8 C7 N1 C15 167.3(3)
C16 C7 N1 C15 -11.9(2)
C8 C7 N1 C4D -34(2)
C16 C7 N1 C4D 147(2)
O1 C15 O2 C16 -173.8(2)
N1 C15 O2 C16 6.6(3)
C21 C16 O2 C15 -134.7(2)
C17 C16 O2 C15 104.3(2)
C7 C16 O2 C15 -13.2(2)
C6 C1 C2 C3 -0.6(16)
Cl1 C1 C2 C3 -176.0(9)
C1 C2 C3 C4 -1(2)
C15 N1 C4 C5 118(2)
C7 N1 C4 C5 -39(3)
C15 N1 C4 C3 -54(4)
C7 N1 C4 C3 149(2)
C2 C3 C4 N1 174(2)
C2 C3 C4 C5 2(3)
N1 C4 C5 C6 -172(2)
C3 C4 C5 C6 0(3)
C2 C1 C6 C5 2.3(18)
Cl1 C1 C6 C5 177.4(13)
C4 C5 C6 C1 -2(3)
C6D C1D C2D C3D 2.9(17)
Cl1D C1D C2D C3D -178.9(11)
C1D C2D C3D C4D 2(2)
C2D C3D C4D C5D -7(4)
C2D C3D C4D N1 174.6(18)
C15 N1 C4D C5D 115(3)
C7 N1 C4D C5D -42(4)
C15 N1 C4D C3D -66(3)
C7 N1 C4D C3D 136.6(19)
C3D C4D C5D C6D 6(4)
N1 C4D C5D C6D -176(3)
C2D C1D C6D C5D -4(2)
Cl1D C1D C6D C5D 177.7(14)
C4D C5D C6D C1D 0(3)
